data_7017670
loop_
_publ_author_name
'Daniels, Daisy P.'
'Deacon, Glen B.'
'Harakat, Dominique'
'Jaroschik, Florian'
'Junk, Peter C.'

_publ_section_title
;
 Synthesis and characterisation of alkaline earth
 bis(diphenylphosphano)metallocene complexes and heterobimetallic alkaline
 earth metal/platinum(II) complexes [Ae(thf)(x)(\h5-C5H4PPh2)2Pt(Me)2] (Ae
 = Ca, Sr, Ba).
;
_journal_issue 1
_journal_name_full 'Dalton transactions (Cambridge, England : 2003)'
_journal_page_first 267
_journal_page_last 277
_journal_paper_doi 10.1039/c1dt11324k
_journal_volume 41
_journal_year 2012
_chemical_formula_moiety 'C54 H70 O4.50 P2 Pt Sr'
_chemical_formula_sum 'C54 H70 O4.5 P2 Pt Sr'
_chemical_formula_weight 1135.75
_chemical_name_common DP145C
_chemical_name_systematic
;
?
;
_space_group_IT_number 2
_symmetry_cell_setting triclinic
_symmetry_space_group_name_Hall '-P 1'
_symmetry_space_group_name_H-M 'P -1'
_atom_sites_solution_hydrogens geom
_atom_sites_solution_primary direct
_atom_sites_solution_secondary difmap
_audit_creation_method SHELXL-97
_cell_angle_alpha 89.93(3)
_cell_angle_beta 70.99(3)
_cell_angle_gamma 82.52(3)
_cell_formula_units_Z 2
_cell_length_a 13.084(3)
_cell_length_b 13.542(3)
_cell_length_c 15.058(3)
_cell_measurement_reflns_used 25434
_cell_measurement_temperature 123
_cell_measurement_theta_max 27.50
_cell_measurement_theta_min 1.43
_cell_volume 2498.6(11)
_computing_cell_refinement 'DENZO-SMN (Otwinowski & Minor, 1997)'
_computing_data_collection 'Collect (Hooft, 1999)'
_computing_data_reduction 'DENZO-SMN (Otwinowski & Minor, 1997)'
_computing_molecular_graphics 'X-Seed (Barbour, 1999)'
_computing_publication_material 'CIFTAB (Sheldrick, 1997)'
_computing_structure_refinement 'SHELXL-97 (Sheldrick, 1997)'
_computing_structure_solution 'SHELXS-97 (Sheldrick, 1990)'
_diffrn_ambient_temperature 123
_diffrn_measured_fraction_theta_full 0.993
_diffrn_measured_fraction_theta_max 0.993
_diffrn_measurement_device_type 'Nonius KappaCCD'
_diffrn_measurement_method 'phi and omega scans'
_diffrn_radiation_monochromator graphite
_diffrn_radiation_source 'fine-focus sealed tube'
_diffrn_radiation_type MoK\a
_diffrn_radiation_wavelength 0.71073
_diffrn_reflns_av_R_equivalents 0.1135
_diffrn_reflns_av_sigmaI/netI 0.1899
_diffrn_reflns_limit_h_max 16
_diffrn_reflns_limit_h_min -14
_diffrn_reflns_limit_k_max 17
_diffrn_reflns_limit_k_min -17
_diffrn_reflns_limit_l_max 19
_diffrn_reflns_limit_l_min -19
_diffrn_reflns_number 25434
_diffrn_reflns_theta_full 27.50
_diffrn_reflns_theta_max 27.50
_diffrn_reflns_theta_min 1.43
_exptl_absorpt_coefficient_mu 3.972
_exptl_absorpt_correction_T_max 0.8261
_exptl_absorpt_correction_T_min 0.3539
_exptl_absorpt_correction_type empirical
_exptl_absorpt_process_details SORTAV
_exptl_crystal_colour Colourless
_exptl_crystal_density_diffrn 1.510
_exptl_crystal_density_method 'not measured'
_exptl_crystal_description Needles
_exptl_crystal_F_000 1152
_exptl_crystal_size_max 0.33
_exptl_crystal_size_mid 0.08
_exptl_crystal_size_min 0.05
_refine_diff_density_max 2.527
_refine_diff_density_min -1.661
_refine_diff_density_rms 0.238
_refine_ls_extinction_coef none
_refine_ls_goodness_of_fit_ref 1.008
_refine_ls_hydrogen_treatment constr
_refine_ls_matrix_type full
_refine_ls_number_parameters 557
_refine_ls_number_reflns 11393
_refine_ls_number_restraints 6
_refine_ls_restrained_S_all 1.008
_refine_ls_R_factor_all 0.1552
_refine_ls_R_factor_gt 0.0710
_refine_ls_shift/su_max 0.001
_refine_ls_shift/su_mean 0.000
_refine_ls_structure_factor_coef Fsqd
_refine_ls_weighting_details 'calc w=1/[\s^2^(Fo^2^)+(0.0651P)^2^+0.0000P] where P=(Fo^2^+2Fc^2^)/3'
_refine_ls_weighting_scheme calc
_refine_ls_wR_factor_gt 0.1266
_refine_ls_wR_factor_ref 0.1560
_reflns_number_gt 6656
_reflns_number_total 11393
_reflns_threshold_expression >2sigma(I)
_cod_data_source_file c1dt11324k.txt
_cod_data_source_block 10b.CIF
_cod_original_cell_volume 2498.7(9)
_cod_original_sg_symbol_H-M P-1
_cod_original_formula_sum 'C54 H70 O4.50 P2 Pt Sr'
_cod_database_code 7017670

loop_
_symmetry_equiv_pos_as_xyz
'x, y, z'
'-x, -y, -z'

loop_
_atom_site_label
_atom_site_type_symbol
_atom_site_fract_x
_atom_site_fract_y
_atom_site_fract_z
_atom_site_U_iso_or_equiv
_atom_site_adp_type
_atom_site_occupancy
_atom_site_symmetry_multiplicity
_atom_site_calc_flag
_atom_site_refinement_flags
_atom_site_disorder_assembly
_atom_site_disorder_group
Pt1 Pt 0.74877(3) 0.11122(3) 0.20687(2) 0.01831(12) Uani 1 1 d . . .
Sr1 Sr 0.64246(7) 0.49701(6) 0.21518(5) 0.0166(2) Uani 1 1 d . . .
P1 P 0.69891(19) 0.19876(16) 0.09249(14) 0.0170(5) Uani 1 1 d . . .
P2 P 0.82563(19) 0.23054(17) 0.26169(14) 0.0171(5) Uani 1 1 d . . .
O1 O 0.8004(5) 0.6073(4) 0.1835(4) 0.0234(14) Uani 1 1 d . . .
O2 O 0.5524(5) 0.6807(4) 0.2455(4) 0.0244(15) Uani 1 1 d . . .
O3 O 0.4289(5) 0.5090(4) 0.2663(4) 0.0264(15) Uani 1 1 d . . .
O4 O 1.3166(10) 0.2445(6) 0.4612(6) 0.084(3) Uani 1 1 d . . .
O5 O 0.9983(11) 0.4863(9) 0.3958(8) 0.034(3) Uiso 0.50 1 d P A -1
C1 C 0.6031(7) 0.3951(6) 0.0625(5) 0.021(2) Uani 1 1 d . . .
H1 H 0.5310 0.3801 0.0747 0.025 Uiso 1 1 calc R . .
C2 C 0.6397(8) 0.4834(6) 0.0270(5) 0.024(2) Uani 1 1 d . . .
H2 H 0.5969 0.5387 0.0117 0.029 Uiso 1 1 calc R . .
C3 C 0.7503(8) 0.4771(6) 0.0177(5) 0.020(2) Uani 1 1 d . . .
H3 H 0.7965 0.5264 -0.0058 0.024 Uiso 1 1 calc R . .
C4 C 0.7797(8) 0.3845(6) 0.0494(5) 0.023(2) Uani 1 1 d . . .
H4 H 0.8503 0.3606 0.0518 0.028 Uiso 1 1 calc R . .
C5 C 0.6892(7) 0.3315(6) 0.0775(5) 0.0165(19) Uani 1 1 d . . .
C6 C 0.7395(7) 0.3433(6) 0.3074(5) 0.0171(19) Uani 1 1 d . . .
C7 C 0.7648(7) 0.4335(6) 0.3402(5) 0.0142(19) Uani 1 1 d . . .
H7 H 0.8354 0.4531 0.3254 0.017 Uiso 1 1 calc R . .
C8 C 0.6654(7) 0.4883(6) 0.3989(5) 0.020(2) Uani 1 1 d . . .
H8 H 0.6577 0.5514 0.4297 0.024 Uiso 1 1 calc R . .
C9 C 0.5795(8) 0.4318(7) 0.4032(5) 0.026(2) Uani 1 1 d . . .
H9 H 0.5045 0.4501 0.4382 0.031 Uiso 1 1 calc R . .
C10 C 0.6249(7) 0.3445(6) 0.3468(5) 0.017(2) Uani 1 1 d . . .
H10 H 0.5853 0.2941 0.3366 0.021 Uiso 1 1 calc R . .
C11 C 0.7681(8) 0.0154(7) 0.3102(5) 0.030(2) Uani 1 1 d . . .
H11A H 0.6968 -0.0018 0.3482 0.046 Uiso 1 1 calc R . .
H11B H 0.8002 0.0483 0.3506 0.046 Uiso 1 1 calc R . .
H11C H 0.8164 -0.0454 0.2804 0.046 Uiso 1 1 calc R . .
C12 C 0.6880(7) -0.0095(6) 0.1634(5) 0.020(2) Uani 1 1 d . . .
H12A H 0.7375 -0.0710 0.1613 0.030 Uiso 1 1 calc R . .
H12B H 0.6826 0.0018 0.1006 0.030 Uiso 1 1 calc R . .
H12C H 0.6156 -0.0155 0.2078 0.030 Uiso 1 1 calc R . .
C13 C 0.9140(7) 0.5664(7) 0.1354(6) 0.025(2) Uani 1 1 d . . .
H13A H 0.9375 0.5859 0.0692 0.030 Uiso 1 1 calc R . .
H13B H 0.9238 0.4927 0.1365 0.030 Uiso 1 1 calc R . .
C14 C 0.9794(8) 0.6095(8) 0.1884(6) 0.037(3) Uani 1 1 d . . .
H14A H 0.9875 0.5659 0.2392 0.045 Uiso 1 1 calc R . .
H14B H 1.0528 0.6189 0.1457 0.045 Uiso 1 1 calc R . .
C15 C 0.9118(9) 0.7084(8) 0.2281(8) 0.046(3) Uani 1 1 d . . .
H15A H 0.9245 0.7296 0.2861 0.055 Uiso 1 1 calc R . .
H15B H 0.9289 0.7608 0.1817 0.055 Uiso 1 1 calc R . .
C16 C 0.7968(8) 0.6880(7) 0.2488(7) 0.037(3) Uani 1 1 d . . .
H16A H 0.7666 0.6682 0.3145 0.044 Uiso 1 1 calc R . .
H16B H 0.7502 0.7483 0.2397 0.044 Uiso 1 1 calc R . .
C17 C 0.4877(8) 0.7185(7) 0.3392(6) 0.033(2) Uani 1 1 d . . .
H17A H 0.5291 0.7041 0.3834 0.039 Uiso 1 1 calc R . .
H17B H 0.4196 0.6878 0.3617 0.039 Uiso 1 1 calc R . .
C18 C 0.4625(8) 0.8291(6) 0.3312(6) 0.029(2) Uani 1 1 d . . .
H18A H 0.5222 0.8643 0.3366 0.034 Uiso 1 1 calc R . .
H18B H 0.3934 0.8569 0.3800 0.034 Uiso 1 1 calc R . .
C19 C 0.7822(7) 0.1555(6) -0.0285(5) 0.0158(19) Uani 1 1 d . . .
C20 C 0.7741(7) 0.2119(6) -0.1051(5) 0.022(2) Uani 1 1 d . . .
H20 H 0.7228 0.2707 -0.0946 0.027 Uiso 1 1 calc R . .
C21 C 0.8402(7) 0.1823(6) -0.1951(6) 0.023(2) Uani 1 1 d . . .
H21 H 0.8326 0.2200 -0.2463 0.028 Uiso 1 1 calc R . .
C22 C 0.9168(8) 0.0991(6) -0.2119(6) 0.026(2) Uani 1 1 d . . .
H22 H 0.9626 0.0801 -0.2743 0.031 Uiso 1 1 calc R . .
C23 C 0.9274(8) 0.0427(6) -0.1378(6) 0.028(2) Uani 1 1 d . . .
H23 H 0.9804 -0.0150 -0.1486 0.033 Uiso 1 1 calc R . .
C24 C 0.8590(8) 0.0721(6) -0.0475(6) 0.024(2) Uani 1 1 d . . .
H24 H 0.8656 0.0330 0.0032 0.029 Uiso 1 1 calc R . .
C25 C 0.5615(7) 0.1755(6) 0.1000(5) 0.019(2) Uani 1 1 d . . .
C26 C 0.4796(8) 0.1909(7) 0.1876(6) 0.030(2) Uani 1 1 d . . .
H26 H 0.4966 0.2150 0.2397 0.036 Uiso 1 1 calc R . .
C27 C 0.3756(8) 0.1721(7) 0.2002(7) 0.036(3) Uani 1 1 d . . .
H27 H 0.3212 0.1845 0.2603 0.043 Uiso 1 1 calc R . .
C28 C 0.3495(8) 0.1356(7) 0.1269(7) 0.033(2) Uani 1 1 d . . .
H28 H 0.2777 0.1211 0.1364 0.040 Uiso 1 1 calc R . .
C29 C 0.4268(8) 0.1201(7) 0.0403(7) 0.033(2) Uani 1 1 d . . .
H29 H 0.4083 0.0963 -0.0111 0.040 Uiso 1 1 calc R . .
C30 C 0.5332(9) 0.1391(7) 0.0265(6) 0.031(2) Uani 1 1 d . . .
H30 H 0.5868 0.1269 -0.0339 0.037 Uiso 1 1 calc R . .
C31 C 0.8712(7) 0.1971(6) 0.3623(5) 0.0187(14) Uani 1 1 d . . .
C32 C 0.9708(9) 0.1394(7) 0.3506(6) 0.031(2) Uani 1 1 d . . .
H32 H 1.0175 0.1180 0.2891 0.037 Uiso 1 1 calc R . .
C33 C 1.0035(9) 0.1122(7) 0.4278(7) 0.039(3) Uani 1 1 d . . .
H33 H 1.0727 0.0740 0.4183 0.047 Uiso 1 1 calc R . .
C34 C 0.9357(10) 0.1407(7) 0.5177(7) 0.041(3) Uani 1 1 d . . .
H34 H 0.9569 0.1202 0.5703 0.049 Uiso 1 1 calc R . .
C35 C 0.8375(9) 0.1987(7) 0.5309(6) 0.036(3) Uani 1 1 d . . .
H35 H 0.7918 0.2200 0.5928 0.043 Uiso 1 1 calc R . .
C36 C 0.8037(8) 0.2268(7) 0.4547(5) 0.026(2) Uani 1 1 d . . .
H36 H 0.7349 0.2661 0.4652 0.031 Uiso 1 1 calc R . .
C37 C 0.9550(7) 0.2561(6) 0.1770(5) 0.0187(14) Uani 1 1 d U . .
C38 C 0.9934(7) 0.2065(6) 0.0903(5) 0.021(2) Uani 1 1 d . . .
H38 H 0.9490 0.1639 0.0747 0.025 Uiso 1 1 calc R . .
C39 C 1.0949(8) 0.2162(6) 0.0244(6) 0.027(2) Uani 1 1 d . . .
H39 H 1.1195 0.1808 -0.0348 0.032 Uiso 1 1 calc R . .
C40 C 1.1581(8) 0.2787(7) 0.0476(6) 0.028(2) Uani 1 1 d . . .
H40 H 1.2272 0.2868 0.0038 0.033 Uiso 1 1 calc R . .
C41 C 1.1216(8) 0.3301(7) 0.1349(6) 0.029(2) Uani 1 1 d . . .
H41 H 1.1652 0.3739 0.1502 0.034 Uiso 1 1 calc R . .
C42 C 1.0211(7) 0.3169(6) 0.1993(6) 0.021(2) Uani 1 1 d . . .
H42 H 0.9974 0.3501 0.2595 0.025 Uiso 1 1 calc R . .
C43 C 0.4529(8) 0.8363(7) 0.2326(6) 0.033(2) Uani 1 1 d . . .
H43A H 0.3811 0.8212 0.2319 0.039 Uiso 1 1 calc R . .
H43B H 0.4651 0.9028 0.2071 0.039 Uiso 1 1 calc R . .
C44 C 0.5441(8) 0.7565(6) 0.1802(6) 0.026(2) Uani 1 1 d . . .
H44A H 0.5280 0.7279 0.1265 0.031 Uiso 1 1 calc R . .
H44B H 0.6136 0.7847 0.1557 0.031 Uiso 1 1 calc R . .
C45 C 0.3675(8) 0.5686(7) 0.2158(6) 0.030(2) Uani 1 1 d . . .
H45A H 0.4043 0.5578 0.1472 0.037 Uiso 1 1 calc R . .
H45B H 0.3619 0.6403 0.2324 0.037 Uiso 1 1 calc R . .
C46 C 0.2548(8) 0.5367(8) 0.2438(7) 0.043(3) Uani 1 1 d . . .
H46A H 0.2016 0.5820 0.2940 0.051 Uiso 1 1 calc R . .
H46B H 0.2285 0.5351 0.1892 0.051 Uiso 1 1 calc R . .
C47 C 0.2719(9) 0.4341(8) 0.2786(8) 0.054(3) Uani 1 1 d . . .
H47A H 0.2993 0.3832 0.2261 0.065 Uiso 1 1 calc R . .
H47B H 0.2038 0.4166 0.3244 0.065 Uiso 1 1 calc R . .
C48 C 0.3582(8) 0.4445(8) 0.3256(6) 0.038(3) Uani 1 1 d . . .
H48A H 0.3236 0.4746 0.3901 0.045 Uiso 1 1 calc R . .
H48B H 0.3995 0.3787 0.3288 0.045 Uiso 1 1 calc R . .
C49 C 1.2306(11) 0.1874(9) 0.4704(8) 0.062(4) Uani 1 1 d . . .
H49A H 1.1888 0.2114 0.4285 0.074 Uiso 1 1 calc R . .
H49B H 1.1803 0.1923 0.5360 0.074 Uiso 1 1 calc R . .
C50 C 1.2838(10) 0.0811(8) 0.4428(7) 0.053(3) Uani 1 1 d . . .
H50A H 1.2448 0.0343 0.4879 0.063 Uiso 1 1 calc R . .
H50B H 1.2850 0.0621 0.3789 0.063 Uiso 1 1 calc R . .
C51 C 1.3969(10) 0.0811(9) 0.4455(8) 0.058(3) Uani 1 1 d . . .
H51A H 1.4150 0.0275 0.4849 0.070 Uiso 1 1 calc R . .
H51B H 1.4509 0.0713 0.3815 0.070 Uiso 1 1 calc R . .
C52 C 1.3955(14) 0.1800(11) 0.4869(10) 0.088(5) Uani 1 1 d . . .
H52A H 1.3752 0.1780 0.5561 0.106 Uiso 1 1 calc R . .
H52B H 1.4682 0.2024 0.4616 0.106 Uiso 1 1 calc R . .
C53 C 0.987(2) 0.4165(19) 0.4638(16) 0.029(6) Uiso 0.50 1 d P A -1
H53A H 1.0257 0.3508 0.4347 0.035 Uiso 0.50 1 calc PR A -1
H53B H 0.9088 0.4101 0.4939 0.035 Uiso 0.50 1 calc PR A -1
C54 C 1.034(2) 0.4484(19) 0.5368(17) 0.042(7) Uiso 0.50 1 d P A -1
H54A H 1.1077 0.4124 0.5273 0.050 Uiso 0.50 1 calc PR A -1
H54B H 0.9857 0.4393 0.6015 0.050 Uiso 0.50 1 calc PR A -1
C55 C 1.037(3) 0.559(2) 0.515(2) 0.056(10) Uiso 0.50 1 d P A -1
H55A H 1.1130 0.5717 0.4870 0.067 Uiso 0.50 1 calc PR A -1
H55B H 1.0027 0.6006 0.5742 0.067 Uiso 0.50 1 calc PR A -1
C56 C 0.973(2) 0.5840(19) 0.4466(17) 0.043(7) Uiso 0.50 1 d P A -1
H56A H 0.8937 0.6021 0.4796 0.051 Uiso 0.50 1 calc PR A -1
H56B H 1.0012 0.6377 0.4048 0.051 Uiso 0.50 1 calc PR A -1

loop_
_atom_site_aniso_label
_atom_site_aniso_U_11
_atom_site_aniso_U_22
_atom_site_aniso_U_33
_atom_site_aniso_U_23
_atom_site_aniso_U_13
_atom_site_aniso_U_12
Pt1 0.0207(2) 0.0194(2) 0.01654(17) 0.00229(13) -0.00783(14) -0.00431(15)
Sr1 0.0157(5) 0.0194(5) 0.0156(4) -0.0009(3) -0.0067(3) -0.0012(4)
P1 0.0199(14) 0.0200(13) 0.0128(10) 0.0013(9) -0.0077(9) -0.0028(11)
P2 0.0179(14) 0.0216(13) 0.0124(10) 0.0002(9) -0.0064(9) -0.0012(11)
O1 0.017(4) 0.026(4) 0.031(3) -0.002(3) -0.013(3) -0.004(3)
O2 0.015(4) 0.023(3) 0.035(3) 0.004(3) -0.009(3) 0.003(3)
O3 0.013(4) 0.040(4) 0.029(3) 0.006(3) -0.011(3) -0.006(3)
O4 0.148(11) 0.036(5) 0.079(6) 0.016(5) -0.048(7) -0.030(6)
C1 0.019(5) 0.025(5) 0.017(4) -0.003(4) -0.008(4) 0.007(4)
C2 0.045(7) 0.014(5) 0.020(4) 0.003(4) -0.021(4) -0.003(5)
C3 0.033(6) 0.015(5) 0.012(4) 0.010(3) -0.004(4) -0.009(4)
C4 0.025(6) 0.026(5) 0.016(4) 0.000(4) -0.005(4) 0.001(5)
C5 0.019(5) 0.011(4) 0.017(4) -0.004(3) -0.005(4) 0.003(4)
C6 0.019(5) 0.016(5) 0.020(4) 0.004(4) -0.013(4) 0.000(4)
C7 0.015(5) 0.018(5) 0.007(4) 0.000(3) -0.002(3) -0.001(4)
C8 0.025(6) 0.022(5) 0.014(4) -0.004(4) -0.012(4) 0.003(4)
C9 0.022(6) 0.040(6) 0.015(4) -0.003(4) -0.006(4) -0.001(5)
C10 0.020(5) 0.024(5) 0.007(4) 0.003(3) -0.003(3) -0.002(4)
C11 0.042(7) 0.031(6) 0.019(5) 0.020(4) -0.009(4) -0.010(5)
C12 0.021(5) 0.013(5) 0.022(4) 0.000(4) -0.004(4) 0.003(4)
C13 0.016(6) 0.032(6) 0.027(5) -0.002(4) -0.008(4) -0.002(5)
C14 0.022(6) 0.067(8) 0.024(5) 0.002(5) -0.005(4) -0.013(6)
C15 0.037(7) 0.036(7) 0.064(7) -0.013(6) -0.017(6) -0.003(6)
C16 0.029(7) 0.030(6) 0.047(6) -0.007(5) -0.007(5) -0.002(5)
C17 0.037(7) 0.032(6) 0.027(5) -0.004(4) -0.010(5) -0.001(5)
C18 0.019(6) 0.025(6) 0.036(5) -0.004(4) -0.007(4) 0.009(4)
C19 0.018(5) 0.019(5) 0.010(4) 0.001(3) -0.003(3) -0.004(4)
C20 0.023(6) 0.014(5) 0.026(5) -0.004(4) -0.007(4) 0.008(4)
C21 0.024(6) 0.023(5) 0.023(5) 0.001(4) -0.009(4) -0.002(4)
C22 0.031(6) 0.026(5) 0.019(4) 0.005(4) -0.009(4) 0.003(5)
C23 0.036(7) 0.015(5) 0.032(5) 0.001(4) -0.012(5) 0.001(5)
C24 0.035(6) 0.015(5) 0.025(5) 0.004(4) -0.013(4) 0.000(5)
C25 0.025(6) 0.017(5) 0.019(4) 0.004(4) -0.011(4) -0.003(4)
C26 0.031(7) 0.027(6) 0.038(5) -0.002(4) -0.018(5) -0.004(5)
C27 0.017(6) 0.046(7) 0.037(6) 0.000(5) 0.002(5) -0.002(5)
C28 0.022(6) 0.039(6) 0.050(6) 0.011(5) -0.022(5) -0.016(5)
C29 0.031(7) 0.038(6) 0.040(6) -0.004(5) -0.024(5) -0.006(5)
C30 0.043(7) 0.035(6) 0.021(5) 0.005(4) -0.016(5) -0.014(5)
C31 0.024(4) 0.012(3) 0.024(3) 0.005(2) -0.015(3) 0.002(3)
C32 0.044(7) 0.027(6) 0.027(5) 0.005(4) -0.019(5) -0.008(5)
C33 0.042(7) 0.034(6) 0.052(7) 0.010(5) -0.032(6) -0.001(5)
C34 0.063(9) 0.036(7) 0.032(6) 0.013(5) -0.028(6) -0.005(6)
C35 0.061(8) 0.035(6) 0.015(5) 0.004(4) -0.016(5) -0.012(6)
C36 0.027(6) 0.033(6) 0.019(4) 0.008(4) -0.006(4) -0.011(5)
C37 0.024(4) 0.012(3) 0.024(3) 0.005(2) -0.015(3) 0.002(3)
C38 0.023(6) 0.027(5) 0.017(4) 0.007(4) -0.012(4) -0.004(4)
C39 0.032(6) 0.018(5) 0.025(5) 0.009(4) 0.000(4) -0.003(5)
C40 0.019(6) 0.032(6) 0.024(5) 0.009(4) 0.003(4) -0.003(5)
C41 0.030(6) 0.025(5) 0.036(5) 0.009(4) -0.016(5) -0.008(5)
C42 0.016(5) 0.023(5) 0.024(4) 0.001(4) -0.008(4) -0.003(4)
C43 0.023(6) 0.032(6) 0.044(6) 0.007(5) -0.013(5) 0.000(5)
C44 0.025(6) 0.020(5) 0.037(5) 0.007(4) -0.014(4) -0.007(5)
C45 0.032(6) 0.039(6) 0.028(5) 0.009(4) -0.021(5) -0.005(5)
C46 0.027(7) 0.050(7) 0.059(7) 0.011(6) -0.022(5) -0.012(6)
C47 0.038(8) 0.050(8) 0.085(9) 0.019(6) -0.028(7) -0.019(6)
C48 0.025(6) 0.056(7) 0.040(6) 0.019(5) -0.014(5) -0.022(6)
C49 0.072(10) 0.051(8) 0.065(8) -0.006(6) -0.027(7) -0.002(8)
C50 0.071(10) 0.044(7) 0.043(6) 0.013(5) -0.020(6) -0.009(7)
C51 0.049(9) 0.067(9) 0.061(8) -0.002(7) -0.028(7) 0.004(7)
C52 0.129(15) 0.097(12) 0.084(10) 0.035(9) -0.078(10) -0.066(11)

loop_
_atom_type_symbol
_atom_type_description
_atom_type_scat_dispersion_real
_atom_type_scat_dispersion_imag
_atom_type_scat_source
C C 0.0033 0.0016 'International Tables Vol C Tables 4.2.6.8 and 6.1.1.4'
H H 0.0000 0.0000 'International Tables Vol C Tables 4.2.6.8 and 6.1.1.4'
O O 0.0106 0.0060 'International Tables Vol C Tables 4.2.6.8 and 6.1.1.4'
P P 0.1023 0.0942 'International Tables Vol C Tables 4.2.6.8 and 6.1.1.4'
Sr Sr -1.5307 3.2498 'International Tables Vol C Tables 4.2.6.8 and 6.1.1.4'
Pt Pt -1.7033 8.3905 'International Tables Vol C Tables 4.2.6.8 and 6.1.1.4'

loop_
_geom_angle_atom_site_label_1
_geom_angle_atom_site_label_2
_geom_angle_atom_site_label_3
_geom_angle
C11 Pt1 C12 83.1(3)
C11 Pt1 P2 91.1(3)
C12 Pt1 P2 173.7(2)
C11 Pt1 P1 168.2(3)
C12 Pt1 P1 86.3(2)
P2 Pt1 P1 99.63(8)
O2 Sr1 O1 72.92(18)
O2 Sr1 O3 69.21(19)
O1 Sr1 O3 142.13(19)
O2 Sr1 C10 127.9(2)
O1 Sr1 C10 120.0(2)
O3 Sr1 C10 84.5(2)
O2 Sr1 C3 104.6(2)
O1 Sr1 C3 75.2(2)
O3 Sr1 C3 114.4(2)
C10 Sr1 C3 127.3(2)
O2 Sr1 C2 94.8(2)
O1 Sr1 C2 97.4(2)
O3 Sr1 C2 86.0(2)
C10 Sr1 C2 128.3(2)
C3 Sr1 C2 28.4(3)
O2 Sr1 C9 99.9(2)
O1 Sr1 C9 111.4(2)
O3 Sr1 C9 75.6(2)
C10 Sr1 C9 28.5(2)
C3 Sr1 C9 155.5(2)
C2 Sr1 C9 150.4(3)
O2 Sr1 C4 132.8(2)
O1 Sr1 C4 85.4(2)
O3 Sr1 C4 121.1(2)
C10 Sr1 C4 99.2(2)
C3 Sr1 C4 28.3(2)
C2 Sr1 C4 46.2(3)
C9 Sr1 C4 127.2(2)
O2 Sr1 C8 92.1(2)
O1 Sr1 C8 82.6(2)
O3 Sr1 C8 98.5(2)
C10 Sr1 C8 47.1(2)
C3 Sr1 C8 146.5(3)
C2 Sr1 C8 172.7(3)
C9 Sr1 C8 28.8(2)
C4 Sr1 C8 126.6(2)
O2 Sr1 C6 139.3(2)
O1 Sr1 C6 95.4(2)
O3 Sr1 C6 113.1(2)
C10 Sr1 C6 28.7(2)
C3 Sr1 C6 109.9(2)
C2 Sr1 C6 125.7(2)
C9 Sr1 C6 47.2(2)
C4 Sr1 C6 82.8(2)
C8 Sr1 C6 47.2(2)
O2 Sr1 C1 113.9(2)
O1 Sr1 C1 121.4(2)
O3 Sr1 C1 75.6(2)
C10 Sr1 C1 101.0(2)
C3 Sr1 C1 46.3(3)
C2 Sr1 C1 27.9(2)
C9 Sr1 C1 123.1(2)
C4 Sr1 C1 45.8(3)
C8 Sr1 C1 148.1(2)
C6 Sr1 C1 105.6(2)
O2 Sr1 C7 113.5(2)
O1 Sr1 C7 73.0(2)
O3 Sr1 C7 122.7(2)
C10 Sr1 C7 47.1(2)
C3 Sr1 C7 119.0(2)
C2 Sr1 C7 144.7(2)
C9 Sr1 C7 47.1(2)
C4 Sr1 C7 98.6(2)
C8 Sr1 C7 28.5(2)
C6 Sr1 C7 28.7(2)
C1 Sr1 C7 132.6(2)
C5 P1 C25 101.3(4)
C5 P1 C19 99.1(4)
C25 P1 C19 103.3(4)
C5 P1 Pt1 127.7(3)
C25 P1 Pt1 108.5(3)
C19 P1 Pt1 114.0(3)
C6 P2 C37 110.3(4)
C6 P2 C31 99.8(4)
C37 P2 C31 99.6(4)
C6 P2 Pt1 116.2(3)
C37 P2 Pt1 113.0(3)
C31 P2 Pt1 115.9(3)
C16 O1 C13 108.9(7)
C16 O1 Sr1 121.9(5)
C13 O1 Sr1 121.7(5)
C44 O2 C17 108.8(6)
C44 O2 Sr1 130.1(5)
C17 O2 Sr1 120.6(5)
C48 O3 C45 108.1(7)
C48 O3 Sr1 128.9(6)
C45 O3 Sr1 121.1(5)
C52 O4 C49 104.5(9)
C53 O5 C56 105.6(17)
C2 C1 C5 109.4(8)
C2 C1 Sr1 74.1(5)
C5 C1 Sr1 76.8(5)
C1 C2 C3 108.4(8)
C1 C2 Sr1 78.1(5)
C3 C2 Sr1 75.4(5)
C4 C3 C2 106.8(8)
C4 C3 Sr1 76.4(4)
C2 C3 Sr1 76.2(4)
C3 C4 C5 110.0(8)
C3 C4 Sr1 75.3(4)
C5 C4 Sr1 78.4(4)
C1 C5 C4 105.4(7)
C1 C5 P1 127.9(7)
C4 C5 P1 124.1(7)
C1 C5 Sr1 75.3(4)
C4 C5 Sr1 73.3(4)
P1 C5 Sr1 130.5(4)
C10 C6 C7 107.1(7)
C10 C6 P2 120.4(6)
C7 C6 P2 129.5(7)
C10 C6 Sr1 73.9(5)
C7 C6 Sr1 76.5(5)
P2 C6 Sr1 130.6(4)
C8 C7 C6 107.8(8)
C8 C7 Sr1 74.7(5)
C6 C7 Sr1 74.8(5)
C7 C8 C9 107.8(7)
C7 C8 Sr1 76.8(4)
C9 C8 Sr1 74.6(4)
C10 C9 C8 108.1(8)
C10 C9 Sr1 75.2(4)
C8 C9 Sr1 76.6(5)
C9 C10 C6 109.2(8)
C9 C10 Sr1 76.3(5)
C6 C10 Sr1 77.5(4)
O1 C13 C14 105.9(7)
C15 C14 C13 103.2(8)
C16 C15 C14 103.7(8)
O1 C16 C15 106.6(7)
O2 C17 C18 105.3(7)
C17 C18 C43 102.5(7)
C24 C19 C20 117.4(7)
C24 C19 P1 122.2(6)
C20 C19 P1 120.3(6)
C21 C20 C19 120.3(8)
C22 C21 C20 121.0(8)
C21 C22 C23 120.0(8)
C22 C23 C24 118.6(8)
C19 C24 C23 122.7(8)
C30 C25 C26 117.0(9)
C30 C25 P1 125.2(7)
C26 C25 P1 117.7(6)
C27 C26 C25 121.6(9)
C28 C27 C26 120.4(9)
C29 C28 C27 119.9(9)
C28 C29 C30 120.2(9)
C25 C30 C29 120.9(9)
C32 C31 C36 117.8(8)
C32 C31 P2 121.6(6)
C36 C31 P2 120.6(7)
C31 C32 C33 121.1(9)
C34 C33 C32 120.2(10)
C35 C34 C33 119.6(9)
C34 C35 C36 120.9(9)
C35 C36 C31 120.3(9)
C38 C37 C42 118.0(8)
C38 C37 P2 119.2(7)
C42 C37 P2 122.6(6)
C37 C38 C39 122.8(9)
C40 C39 C38 118.1(8)
C39 C40 C41 120.6(8)
C42 C41 C40 119.5(9)
C37 C42 C41 121.0(8)
C44 C43 C18 100.1(7)
O2 C44 C43 107.2(7)
O3 C45 C46 107.5(7)
C47 C46 C45 103.3(9)
C46 C47 C48 101.8(9)
O3 C48 C47 104.8(8)
O4 C49 C50 106.2(10)
C51 C50 C49 104.0(10)
C52 C51 C50 104.7(11)
O4 C52 C51 105.5(10)
O5 C53 C54 109.5(19)
C53 C54 C55 100(2)
C54 C55 C56 108(3)
O5 C56 C55 98.1(19)

loop_
_geom_bond_atom_site_label_1
_geom_bond_atom_site_label_2
_geom_bond_distance
Pt1 C11 2.082(8)
Pt1 C12 2.101(8)
Pt1 P2 2.296(2)
Pt1 P1 2.307(2)
Sr1 O2 2.584(6)
Sr1 O1 2.624(6)
Sr1 O3 2.629(6)
Sr1 C10 2.840(8)
Sr1 C3 2.842(7)
Sr1 C2 2.852(8)
Sr1 C9 2.853(8)
Sr1 C4 2.856(8)
Sr1 C8 2.879(7)
Sr1 C6 2.886(8)
Sr1 C1 2.902(8)
Sr1 C7 2.907(8)
P1 C5 1.805(8)
P1 C25 1.832(9)
P1 C19 1.842(7)
P2 C6 1.768(8)
P2 C37 1.832(9)
P2 C31 1.836(8)
O1 C16 1.457(10)
O1 C13 1.459(10)
O2 C44 1.439(10)
O2 C17 1.441(9)
O3 C48 1.444(10)
O3 C45 1.450(10)
O4 C52 1.417(16)
O4 C49 1.416(14)
O5 C53 1.38(3)
O5 C56 1.47(3)
C1 C2 1.387(11)
C1 C5 1.405(11)
C2 C3 1.399(12)
C3 C4 1.393(11)
C4 C5 1.411(12)
C6 C10 1.419(11)
C6 C7 1.435(11)
C7 C8 1.424(11)
C8 C9 1.424(12)
C9 C10 1.401(11)
C13 C14 1.511(12)
C14 C15 1.512(13)
C15 C16 1.497(13)
C17 C18 1.504(12)
C18 C43 1.532(12)
C19 C24 1.373(11)
C19 C20 1.407(11)
C20 C21 1.375(11)
C21 C22 1.371(12)
C22 C23 1.386(11)
C23 C24 1.387(11)
C25 C30 1.385(12)
C25 C26 1.398(12)
C26 C27 1.369(13)
C27 C28 1.367(13)
C28 C29 1.362(12)
C29 C30 1.397(13)
C31 C32 1.388(12)
C31 C36 1.410(11)
C32 C33 1.396(12)
C33 C34 1.378(13)
C34 C35 1.371(14)
C35 C36 1.393(12)
C37 C38 1.377(11)
C37 C42 1.383(11)
C38 C39 1.398(11)
C39 C40 1.375(12)
C40 C41 1.396(12)
C41 C42 1.391(12)
C43 C44 1.507(12)
C45 C46 1.517(13)
C46 C47 1.500(14)
C47 C48 1.536(14)
C49 C50 1.511(15)
C50 C51 1.493(15)
C51 C52 1.473(16)
C53 C54 1.51(4)
C54 C55 1.53(3)
C55 C56 1.54(4)
